data_7047647
loop_
_publ_author_name
'Aucamp, Danielle'
'Kumar, Sreedhar V.'
'Liles, David C.'
'Fernandes, Manuel A.'
'Harmse, Leonie'
'Bezuidenhout, Daniela I.'

_publ_section_title
;
 Synthesis of heterobimetallic gold(i) ferrocenyl-substituted
 1,2,3-triazol-5-ylidene complexes as potential anticancer agents.
;
_journal_issue 45
_journal_name_full 'Dalton transactions (Cambridge, England : 2003)'
_journal_page_first 16072
_journal_page_last 16081
_journal_paper_doi 10.1039/c8dt03116a
_journal_volume 47
_journal_year 2018
_chemical_formula_moiety 'C36 H43 Au Cl Fe N3'
_chemical_formula_sum 'C36 H43 Au Cl Fe N3'
_chemical_formula_weight 806.00
_chemical_name_systematic Chloro-{4-Ferrocenyl-1,3-di(2,6-diprop-2-ylphenyl)-3H-[1,2,3]triazol-5-ium}-gold
_space_group_crystal_system triclinic
_space_group_IT_number 2
_space_group_name_Hall '-P 1'
_space_group_name_H-M_alt 'P -1'
_symmetry_space_group_name_Hall '-P 1'
_symmetry_space_group_name_H-M 'P -1'
_atom_sites_solution_hydrogens geom
_atom_sites_solution_primary intrinsic-phasing
_audit_creation_method SHELXL-2014/7
_audit_update_record
;
2018-07-26 deposited with the CCDC.
2018-09-25 downloaded from the CCDC.
;
_cell_angle_alpha 116.729(2)
_cell_angle_beta 95.812(2)
_cell_angle_gamma 106.593(2)
_cell_formula_units_Z 2
_cell_length_a 12.4522(10)
_cell_length_b 12.5760(9)
_cell_length_c 13.8786(8)
_cell_measurement_reflns_used 9889
_cell_measurement_temperature 150(2)
_cell_measurement_theta_max 26.741
_cell_measurement_theta_min 2.362
_cell_volume 1792.1(2)
_computing_cell_refinement 'Bruker SAINT'
_computing_data_collection 'Bruker APEX3'
_computing_data_reduction 'Bruker SAINT'
_computing_molecular_graphics
; <i>ORTEP-3 for Windows</i> (Farrugia, 1997), <i>POV-RAY</i> (Cason, 2004),
 <i>Mercury</i> (Macrae <i>et al</i>., 2008)
;
_computing_publication_material '<i>SHELXL-2014</i>, <i>PLATON</i> (Spek, 2009)'
_computing_structure_refinement 'Bruker SHELXTL, SHELXL-2014 (Sheldrick, 2015)'
_computing_structure_solution 'Bruker SHELXTS (Sheldrick, 2015)'
_diffrn_ambient_temperature 150(2)
_diffrn_detector_area_resol_mean 10.24
_diffrn_measured_fraction_theta_full 0.999
_diffrn_measured_fraction_theta_max 0.999
_diffrn_measurement_device_type 'Bruker kappa Photon 100 CMOS'
_diffrn_measurement_method '\f and \w scans'
_diffrn_radiation_source 'I\ms micro focus'
_diffrn_radiation_type MoK\a
_diffrn_radiation_wavelength 0.71073
_diffrn_reflns_av_R_equivalents 0.0848
_diffrn_reflns_av_unetI/netI 0.0530
_diffrn_reflns_Laue_measured_fraction_full 0.999
_diffrn_reflns_Laue_measured_fraction_max 0.999
_diffrn_reflns_limit_h_max 16
_diffrn_reflns_limit_h_min -16
_diffrn_reflns_limit_k_max 16
_diffrn_reflns_limit_k_min -16
_diffrn_reflns_limit_l_max 18
_diffrn_reflns_limit_l_min -18
_diffrn_reflns_number 75451
_diffrn_reflns_point_group_measured_fraction_full 0.999
_diffrn_reflns_point_group_measured_fraction_max 0.999
_diffrn_reflns_theta_full 25.242
_diffrn_reflns_theta_max 28.280
_diffrn_reflns_theta_min 2.358
_exptl_absorpt_coefficient_mu 4.594
_exptl_absorpt_correction_T_max 0.7471
_exptl_absorpt_correction_T_min 0.4645
_exptl_absorpt_correction_type multi-scan
_exptl_absorpt_process_details 'SADABS (Bruker, 2015)'
_exptl_crystal_colour orange
_exptl_crystal_density_diffrn 1.494
_exptl_crystal_density_method 'not measured'
_exptl_crystal_description block
_exptl_crystal_F_000 804
_exptl_crystal_recrystallization_method 'Re-crystallisation from solvent: CDCl3'
_exptl_crystal_size_max 0.238
_exptl_crystal_size_mid 0.117
_exptl_crystal_size_min 0.068
_refine_diff_density_max 1.484
_refine_diff_density_min -0.810
_refine_diff_density_rms 0.133
_refine_ls_extinction_method none
_refine_ls_goodness_of_fit_ref 1.021
_refine_ls_hydrogen_treatment constr
_refine_ls_matrix_type full
_refine_ls_number_parameters 387
_refine_ls_number_reflns 8886
_refine_ls_number_restraints 0
_refine_ls_restrained_S_all 1.021
_refine_ls_R_factor_all 0.0501
_refine_ls_R_factor_gt 0.0342
_refine_ls_shift/su_max 0.003
_refine_ls_shift/su_mean 0.000
_refine_ls_structure_factor_coef Fsqd
_refine_ls_weighting_details 'w=1/[\s^2^(Fo^2^)+(0.0286P)^2^+1.2311P] where P=(Fo^2^+2Fc^2^)/3'
_refine_ls_weighting_scheme calc
_refine_ls_wR_factor_gt 0.0623
_refine_ls_wR_factor_ref 0.0665
_reflns_number_gt 7409
_reflns_number_total 8886
_reflns_threshold_expression 'I > 2\s(I)'
_cod_data_source_file c8dt03116a2.cif
_cod_data_source_block mo_DA0053_0m_a
_cod_depositor_comments 'Adding full bibliography for 7047647--7047651.cif.'
_cod_database_code 7047647
_shelx_shelxl_version_number 2014/7
_shelx_space_group_comment
;
The symmetry employed for this shelxl refinement is uniquely defined
by the following loop, which should always be used as a source of
symmetry information in preference to the above space-group names.
They are only intended as comments.
;
_shelx_estimated_absorpt_t_min 0.408
_shelx_estimated_absorpt_t_max 0.745

loop_
_space_group_symop_operation_xyz
'x, y, z'
'-x, -y, -z'

loop_
_atom_site_label
_atom_site_type_symbol
_atom_site_fract_x
_atom_site_fract_y
_atom_site_fract_z
_atom_site_U_iso_or_equiv
_atom_site_adp_type
_atom_site_occupancy
_atom_site_site_symmetry_order
_atom_site_calc_flag
_atom_site_refinement_flags_posn
_atom_site_refinement_flags_adp
Au1 Au 0.28565(2) 0.63602(2) 0.93312(2) 0.01903(5) Uani 1 1 d . .
Cl1 Cl 0.23306(11) 0.75839(10) 1.08483(9) 0.0449(3) Uani 1 1 d . .
Fe1 Fe -0.00035(4) 0.31845(5) 0.68043(5) 0.02452(12) Uani 1 1 d . .
N1 N 0.3330(2) 0.3751(3) 0.6389(2) 0.0166(6) Uani 1 1 d . .
N2 N 0.4289(2) 0.4760(3) 0.6693(2) 0.0174(6) Uani 1 1 d . .
N3 N 0.4211(2) 0.5642(2) 0.7651(2) 0.0153(6) Uani 1 1 d . .
C1 C 0.3251(3) 0.5257(3) 0.7978(3) 0.0153(7) Uani 1 1 d . .
C2 C 0.2665(3) 0.3992(3) 0.7132(3) 0.0151(7) Uani 1 1 d . .
C3 C 0.3172(3) 0.2554(3) 0.5401(3) 0.0215(8) Uani 1 1 d . .
C4 C 0.2619(3) 0.2319(4) 0.4359(3) 0.0307(9) Uani 1 1 d . .
C5 C 0.2511(4) 0.1162(5) 0.3436(4) 0.0451(12) Uani 1 1 d . .
H5 H 0.2146 0.0954 0.2706 0.054 Uiso 1 1 calc R U
C6 C 0.2926(4) 0.0322(4) 0.3569(4) 0.0494(14) Uani 1 1 d . .
H6 H 0.2848 -0.0455 0.2927 0.059 Uiso 1 1 calc R U
C7 C 0.3449(4) 0.0579(4) 0.4608(4) 0.0396(11) Uani 1 1 d . .
H7 H 0.3715 -0.0027 0.4675 0.048 Uiso 1 1 calc R U
C8 C 0.3595(3) 0.1717(3) 0.5567(3) 0.0270(9) Uani 1 1 d . .
C9 C 0.2175(4) 0.3265(5) 0.4234(3) 0.0401(11) Uani 1 1 d . .
H9 H 0.2064 0.3827 0.4971 0.048 Uiso 1 1 calc R U
C10 C 0.0999(5) 0.2607(6) 0.3349(4) 0.0656(16) Uani 1 1 d . .
H10A H 0.1106 0.2140 0.2603 0.098 Uiso 1 1 calc R U
H10B H 0.0695 0.3257 0.3383 0.098 Uiso 1 1 calc R U
H10C H 0.0448 0.2005 0.3499 0.098 Uiso 1 1 calc R U
C11 C 0.3082(5) 0.4120(5) 0.3960(5) 0.0595(15) Uani 1 1 d . .
H11A H 0.3810 0.4576 0.4556 0.089 Uiso 1 1 calc R U
H11B H 0.2796 0.4744 0.3900 0.089 Uiso 1 1 calc R U
H11C H 0.3221 0.3590 0.3247 0.089 Uiso 1 1 calc R U
C12 C 0.4223(4) 0.2029(4) 0.6702(3) 0.0337(10) Uani 1 1 d . .
H12 H 0.4029 0.2731 0.7276 0.040 Uiso 1 1 calc R U
C13 C 0.3847(7) 0.0907(5) 0.6899(5) 0.095(3) Uani 1 1 d . .
H13A H 0.3008 0.0622 0.6820 0.143 Uiso 1 1 calc R U
H13B H 0.4263 0.1170 0.7656 0.143 Uiso 1 1 calc R U
H13C H 0.4028 0.0201 0.6350 0.143 Uiso 1 1 calc R U
C14 C 0.5544(5) 0.2553(6) 0.6862(5) 0.0654(16) Uani 1 1 d . .
H14A H 0.5756 0.1909 0.6277 0.098 Uiso 1 1 calc R U
H14B H 0.5951 0.2748 0.7599 0.098 Uiso 1 1 calc R U
H14C H 0.5767 0.3337 0.6814 0.098 Uiso 1 1 calc R U
C15 C 0.5109(3) 0.6920(3) 0.8220(3) 0.0190(7) Uani 1 1 d . .
C16 C 0.4900(3) 0.7811(3) 0.7965(3) 0.0252(8) Uani 1 1 d . .
C17 C 0.5751(4) 0.9042(4) 0.8542(4) 0.0353(10) Uani 1 1 d . .
H17 H 0.5648 0.9686 0.8404 0.042 Uiso 1 1 calc R U
C18 C 0.6738(4) 0.9344(4) 0.9308(4) 0.0374(11) Uani 1 1 d . .
H18 H 0.7308 1.0191 0.9689 0.045 Uiso 1 1 calc R U
C19 C 0.6911(4) 0.8430(4) 0.9530(3) 0.0329(10) Uani 1 1 d . .
H19 H 0.7597 0.8657 1.0063 0.040 Uiso 1 1 calc R U
C20 C 0.6094(3) 0.7180(3) 0.8983(3) 0.0233(8) Uani 1 1 d . .
C21 C 0.3831(4) 0.7473(4) 0.7103(4) 0.0340(10) Uani 1 1 d . .
H21 H 0.3354 0.6544 0.6787 0.041 Uiso 1 1 calc R U
C22 C 0.3084(4) 0.8231(5) 0.7627(5) 0.0521(14) Uani 1 1 d . .
H22A H 0.2815 0.8024 0.8184 0.078 Uiso 1 1 calc R U
H22B H 0.2410 0.8006 0.7043 0.078 Uiso 1 1 calc R U
H22C H 0.3545 0.9152 0.7992 0.078 Uiso 1 1 calc R U
C23 C 0.4183(4) 0.7641(5) 0.6136(4) 0.0453(12) Uani 1 1 d . .
H23A H 0.4677 0.8539 0.6424 0.068 Uiso 1 1 calc R U
H23B H 0.3484 0.7401 0.5573 0.068 Uiso 1 1 calc R U
H23C H 0.4613 0.7090 0.5794 0.068 Uiso 1 1 calc R U
C24 C 0.6269(3) 0.6182(4) 0.9245(3) 0.0275(9) Uani 1 1 d . .
H24 H 0.5627 0.5342 0.8708 0.033 Uiso 1 1 calc R U
C25 C 0.6165(4) 0.6516(4) 1.0424(3) 0.0351(10) Uani 1 1 d . .
H25A H 0.6824 0.7299 1.0973 0.053 Uiso 1 1 calc R U
H25B H 0.6167 0.5809 1.0547 0.053 Uiso 1 1 calc R U
H25C H 0.5437 0.6656 1.0508 0.053 Uiso 1 1 calc R U
C26 C 0.7424(4) 0.6018(5) 0.9091(4) 0.0416(11) Uani 1 1 d . .
H26A H 0.7447 0.5758 0.8316 0.062 Uiso 1 1 calc R U
H26B H 0.7492 0.5358 0.9259 0.062 Uiso 1 1 calc R U
H26C H 0.8071 0.6833 0.9601 0.062 Uiso 1 1 calc R U
C27 C 0.1575(3) 0.3035(3) 0.7011(3) 0.0196(7) Uani 1 1 d . .
C28 C 0.1112(3) 0.3099(3) 0.7922(3) 0.0235(8) Uani 1 1 d . .
H28 H 0.1478 0.3766 0.8730 0.028 Uiso 1 1 calc R U
C29 C 0.0042(3) 0.2040(4) 0.7477(3) 0.0288(9) Uani 1 1 d . .
H29 H -0.0487 0.1837 0.7919 0.035 Uiso 1 1 calc R U
C30 C -0.0163(3) 0.1336(4) 0.6303(4) 0.0310(9) Uani 1 1 d . .
H30 H -0.0861 0.0550 0.5773 0.037 Uiso 1 1 calc R U
C31 C 0.0774(3) 0.1943(3) 0.5999(3) 0.0279(9) Uani 1 1 d . .
H31 H 0.0865 0.1657 0.5224 0.033 Uiso 1 1 calc R U
C32 C 0.0176(4) 0.4819(5) 0.6755(5) 0.0519(14) Uani 1 1 d . .
H32 H 0.0918 0.5442 0.6803 0.062 Uiso 1 1 calc R U
C33 C -0.0248(4) 0.4863(5) 0.7668(5) 0.0526(14) Uani 1 1 d . .
H33 H 0.0132 0.5523 0.8475 0.063 Uiso 1 1 calc R U
C34 C -0.1315(4) 0.3799(5) 0.7235(5) 0.0505(13) Uani 1 1 d . .
H34 H -0.1817 0.3577 0.7687 0.061 Uiso 1 1 calc R U
C35 C -0.1542(4) 0.3110(5) 0.6067(5) 0.0500(13) Uani 1 1 d . .
H35 H -0.2234 0.2315 0.5539 0.060 Uiso 1 1 calc R U
C36 C -0.0612(5) 0.3751(6) 0.5768(5) 0.0578(15) Uani 1 1 d . .
H36 H -0.0532 0.3482 0.4991 0.069 Uiso 1 1 calc R U

loop_
_atom_site_aniso_label
_atom_site_aniso_U_11
_atom_site_aniso_U_22
_atom_site_aniso_U_33
_atom_site_aniso_U_23
_atom_site_aniso_U_13
_atom_site_aniso_U_12
Au1 0.02491(8) 0.01569(7) 0.01428(7) 0.00474(5) 0.00943(5) 0.00790(5)
Cl1 0.0625(8) 0.0324(5) 0.0306(6) 0.0046(5) 0.0295(6) 0.0181(5)
Fe1 0.0179(3) 0.0290(3) 0.0251(3) 0.0112(2) 0.0057(2) 0.0106(2)
N1 0.0199(16) 0.0180(14) 0.0129(14) 0.0073(12) 0.0060(12) 0.0088(12)
N2 0.0215(16) 0.0173(14) 0.0141(15) 0.0076(12) 0.0073(12) 0.0081(12)
N3 0.0194(15) 0.0149(13) 0.0130(14) 0.0076(12) 0.0055(12) 0.0071(12)
C1 0.0179(18) 0.0191(16) 0.0126(16) 0.0088(14) 0.0056(14) 0.0102(14)
C2 0.0172(18) 0.0178(16) 0.0119(16) 0.0070(14) 0.0052(14) 0.0091(14)
C3 0.0183(19) 0.0200(17) 0.0162(18) 0.0017(15) 0.0101(15) 0.0041(15)
C4 0.021(2) 0.041(2) 0.0169(19) 0.0063(18) 0.0109(16) 0.0067(18)
C5 0.029(2) 0.054(3) 0.019(2) -0.001(2) 0.0093(19) 0.004(2)
C6 0.030(3) 0.032(2) 0.037(3) -0.014(2) 0.017(2) -0.005(2)
C7 0.035(3) 0.020(2) 0.047(3) 0.003(2) 0.024(2) 0.0066(18)
C8 0.023(2) 0.0169(17) 0.033(2) 0.0050(17) 0.0150(17) 0.0064(15)
C9 0.037(3) 0.063(3) 0.018(2) 0.019(2) 0.0077(19) 0.019(2)
C10 0.051(3) 0.101(5) 0.042(3) 0.037(3) 0.001(3) 0.028(3)
C11 0.065(4) 0.080(4) 0.052(3) 0.044(3) 0.027(3) 0.029(3)
C12 0.049(3) 0.027(2) 0.032(2) 0.0124(19) 0.015(2) 0.026(2)
C13 0.191(8) 0.043(3) 0.073(5) 0.039(3) 0.040(5) 0.054(4)
C14 0.054(4) 0.083(4) 0.056(4) 0.021(3) 0.012(3) 0.045(3)
C15 0.026(2) 0.0155(16) 0.0143(17) 0.0067(14) 0.0087(15) 0.0058(15)
C16 0.031(2) 0.0270(19) 0.027(2) 0.0193(17) 0.0131(17) 0.0127(17)
C17 0.051(3) 0.0208(19) 0.036(2) 0.0164(19) 0.017(2) 0.0111(19)
C18 0.046(3) 0.0185(19) 0.032(2) 0.0088(18) 0.009(2) -0.0021(18)
C19 0.030(2) 0.031(2) 0.021(2) 0.0082(18) -0.0007(17) -0.0013(18)
C20 0.028(2) 0.0248(19) 0.0149(18) 0.0087(16) 0.0067(15) 0.0083(16)
C21 0.034(2) 0.032(2) 0.046(3) 0.027(2) 0.006(2) 0.0145(19)
C22 0.049(3) 0.062(3) 0.083(4) 0.053(3) 0.031(3) 0.037(3)
C23 0.041(3) 0.069(3) 0.046(3) 0.043(3) 0.009(2) 0.026(2)
C24 0.029(2) 0.0263(19) 0.022(2) 0.0122(17) -0.0014(17) 0.0071(17)
C25 0.034(2) 0.049(3) 0.034(2) 0.027(2) 0.0101(19) 0.019(2)
C26 0.051(3) 0.056(3) 0.034(3) 0.027(2) 0.016(2) 0.033(2)
C27 0.0171(18) 0.0202(17) 0.0180(18) 0.0040(15) 0.0053(14) 0.0114(15)
C28 0.024(2) 0.0262(19) 0.024(2) 0.0157(17) 0.0074(16) 0.0101(16)
C29 0.027(2) 0.031(2) 0.036(2) 0.0208(19) 0.0160(18) 0.0109(17)
C30 0.025(2) 0.0217(19) 0.038(2) 0.0087(18) 0.0110(18) 0.0064(16)
C31 0.024(2) 0.0237(19) 0.025(2) 0.0043(17) 0.0103(17) 0.0065(16)
C32 0.036(3) 0.049(3) 0.087(4) 0.045(3) 0.009(3) 0.021(2)
C33 0.049(3) 0.044(3) 0.062(4) 0.015(3) 0.005(3) 0.036(3)
C34 0.034(3) 0.065(3) 0.070(4) 0.036(3) 0.023(3) 0.035(3)
C35 0.024(2) 0.062(3) 0.062(4) 0.032(3) -0.005(2) 0.018(2)
C36 0.064(4) 0.079(4) 0.061(4) 0.049(3) 0.016(3) 0.043(3)

loop_
_atom_type_symbol
_atom_type_description
_atom_type_scat_dispersion_real
_atom_type_scat_dispersion_imag
_atom_type_scat_source
C C 0.0033 0.0016 'International Tables Vol C Tables 4.2.6.8 and 6.1.1.4'
H H 0.0000 0.0000 'International Tables Vol C Tables 4.2.6.8 and 6.1.1.4'
N N 0.0061 0.0033 'International Tables Vol C Tables 4.2.6.8 and 6.1.1.4'
Cl Cl 0.1484 0.1585 'International Tables Vol C Tables 4.2.6.8 and 6.1.1.4'
Fe Fe 0.3463 0.8444 'International Tables Vol C Tables 4.2.6.8 and 6.1.1.4'
Au Au -2.0133 8.8022 'International Tables Vol C Tables 4.2.6.8 and 6.1.1.4'

loop_
_geom_angle_atom_site_label_1
_geom_angle_atom_site_label_2
_geom_angle_atom_site_label_3
_geom_angle
C1 Au1 Cl1 177.82(10)
C34 Fe1 C27 158.02(19)
C34 Fe1 C31 158.10(19)
C27 Fe1 C31 41.28(14)
C34 Fe1 C35 40.3(2)
C27 Fe1 C35 160.97(19)
C31 Fe1 C35 123.36(19)
C34 Fe1 C28 120.82(19)
C27 Fe1 C28 40.88(14)
C31 Fe1 C28 69.23(16)
C35 Fe1 C28 156.49(19)
C34 Fe1 C32 68.2(2)
C27 Fe1 C32 109.37(17)
C31 Fe1 C32 124.9(2)
C35 Fe1 C32 68.3(2)
C28 Fe1 C32 123.47(18)
C34 Fe1 C33 40.9(2)
C27 Fe1 C33 122.99(18)
C31 Fe1 C33 160.21(19)
C35 Fe1 C33 68.3(2)
C28 Fe1 C33 106.42(18)
C32 Fe1 C33 40.4(2)
C34 Fe1 C36 68.1(2)
C27 Fe1 C36 125.09(19)
C31 Fe1 C36 109.3(2)
C35 Fe1 C36 40.9(2)
C28 Fe1 C36 160.3(2)
C32 Fe1 C36 40.2(2)
C33 Fe1 C36 68.0(2)
C34 Fe1 C30 121.43(19)
C27 Fe1 C30 68.43(15)
C31 Fe1 C30 40.59(15)
C35 Fe1 C30 107.10(19)
C28 Fe1 C30 68.47(16)
C32 Fe1 C30 160.5(2)
C33 Fe1 C30 157.4(2)
C36 Fe1 C30 124.0(2)
C34 Fe1 C29 105.56(19)
C27 Fe1 C29 68.31(15)
C31 Fe1 C29 68.48(16)
C35 Fe1 C29 121.07(19)
C28 Fe1 C29 40.65(15)
C32 Fe1 C29 158.5(2)
C33 Fe1 C29 121.6(2)
C36 Fe1 C29 158.5(2)
C30 Fe1 C29 40.38(16)
N2 N1 C2 112.9(3)
N2 N1 C3 117.7(3)
C2 N1 C3 129.2(3)
N1 N2 N3 102.5(3)
N2 N3 C1 115.5(3)
N2 N3 C15 118.3(3)
C1 N3 C15 126.1(3)
N3 C1 C2 103.1(3)
N3 C1 Au1 125.2(2)
C2 C1 Au1 131.7(3)
N1 C2 C1 106.0(3)
N1 C2 C27 124.1(3)
C1 C2 C27 129.8(3)
C8 C3 C4 124.7(3)
C8 C3 N1 116.9(3)
C4 C3 N1 118.4(3)
C5 C4 C3 115.8(4)
C5 C4 C9 122.0(4)
C3 C4 C9 122.1(3)
C6 C5 C4 121.0(4)
C6 C5 H5 119.5
C4 C5 H5 119.5
C7 C6 C5 121.3(4)
C7 C6 H6 119.3
C5 C6 H6 119.3
C6 C7 C8 121.0(4)
C6 C7 H7 119.5
C8 C7 H7 119.5
C7 C8 C3 116.1(4)
C7 C8 C12 120.9(4)
C3 C8 C12 122.9(3)
C4 C9 C11 110.1(4)
C4 C9 C10 112.8(4)
C11 C9 C10 110.5(4)
C4 C9 H9 107.8
C11 C9 H9 107.8
C10 C9 H9 107.8
C9 C10 H10A 109.5
C9 C10 H10B 109.5
H10A C10 H10B 109.5
C9 C10 H10C 109.5
H10A C10 H10C 109.5
H10B C10 H10C 109.5
C9 C11 H11A 109.5
C9 C11 H11B 109.5
H11A C11 H11B 109.5
C9 C11 H11C 109.5
H11A C11 H11C 109.5
H11B C11 H11C 109.5
C8 C12 C13 112.9(4)
C8 C12 C14 109.6(4)
C13 C12 C14 111.8(5)
C8 C12 H12 107.4
C13 C12 H12 107.4
C14 C12 H12 107.4
C12 C13 H13A 109.5
C12 C13 H13B 109.5
H13A C13 H13B 109.5
C12 C13 H13C 109.5
H13A C13 H13C 109.5
H13B C13 H13C 109.5
C12 C14 H14A 109.5
C12 C14 H14B 109.5
H14A C14 H14B 109.5
C12 C14 H14C 109.5
H14A C14 H14C 109.5
H14B C14 H14C 109.5
C20 C15 C16 124.7(3)
C20 C15 N3 118.6(3)
C16 C15 N3 116.7(3)
C17 C16 C15 116.0(4)
C17 C16 C21 121.2(3)
C15 C16 C21 122.8(3)
C18 C17 C16 121.3(4)
C18 C17 H17 119.4
C16 C17 H17 119.4
C17 C18 C19 120.7(4)
C17 C18 H18 119.7
C19 C18 H18 119.7
C18 C19 C20 121.0(4)
C18 C19 H19 119.5
C20 C19 H19 119.5
C15 C20 C19 116.3(3)
C15 C20 C24 122.6(3)
C19 C20 C24 121.1(3)
C16 C21 C22 111.7(4)
C16 C21 C23 110.0(3)
C22 C21 C23 112.6(3)
C16 C21 H21 107.4
C22 C21 H21 107.4
C23 C21 H21 107.4
C21 C22 H22A 109.5
C21 C22 H22B 109.5
H22A C22 H22B 109.5
C21 C22 H22C 109.5
H22A C22 H22C 109.5
H22B C22 H22C 109.5
C21 C23 H23A 109.5
C21 C23 H23B 109.5
H23A C23 H23B 109.5
C21 C23 H23C 109.5
H23A C23 H23C 109.5
H23B C23 H23C 109.5
C20 C24 C25 110.0(3)
C20 C24 C26 112.5(3)
C25 C24 C26 111.3(3)
C20 C24 H24 107.6
C25 C24 H24 107.6
C26 C24 H24 107.6
C24 C25 H25A 109.5
C24 C25 H25B 109.5
H25A C25 H25B 109.5
C24 C25 H25C 109.5
H25A C25 H25C 109.5
H25B C25 H25C 109.5
C24 C26 H26A 109.5
C24 C26 H26B 109.5
H26A C26 H26B 109.5
C24 C26 H26C 109.5
H26A C26 H26C 109.5
H26B C26 H26C 109.5
C28 C27 C31 108.2(3)
C28 C27 C2 123.8(3)
C31 C27 C2 127.9(3)
C28 C27 Fe1 69.7(2)
C31 C27 Fe1 69.5(2)
C2 C27 Fe1 124.1(2)
C29 C28 C27 107.5(3)
C29 C28 Fe1 70.1(2)
C27 C28 Fe1 69.4(2)
C29 C28 H28 126.2
C27 C28 H28 126.2
Fe1 C28 H28 126.2
C30 C29 C28 108.4(3)
C30 C29 Fe1 69.7(2)
C28 C29 Fe1 69.2(2)
C30 C29 H29 125.8
C28 C29 H29 125.8
Fe1 C29 H29 125.8
C29 C30 C31 108.6(3)
C29 C30 Fe1 69.9(2)
C31 C30 Fe1 69.3(2)
C29 C30 H30 125.7
C31 C30 H30 125.7
Fe1 C30 H30 125.7
C30 C31 C27 107.2(3)
C30 C31 Fe1 70.1(2)
C27 C31 Fe1 69.3(2)
C30 C31 H31 126.4
C27 C31 H31 126.4
Fe1 C31 H31 126.4
C36 C32 C33 108.5(5)
C36 C32 Fe1 70.0(3)
C33 C32 Fe1 69.9(3)
C36 C32 H32 125.7
C33 C32 H32 125.7
Fe1 C32 H32 125.7
C32 C33 C34 107.5(5)
C32 C33 Fe1 69.8(3)
C34 C33 Fe1 69.3(3)
C32 C33 H33 126.2
C34 C33 H33 126.2
Fe1 C33 H33 126.2
C35 C34 C33 108.4(5)
C35 C34 Fe1 70.0(3)
C33 C34 Fe1 69.8(3)
C35 C34 H34 125.8
C33 C34 H34 125.8
Fe1 C34 H34 125.8
C34 C35 C36 107.6(5)
C34 C35 Fe1 69.7(3)
C36 C35 Fe1 69.7(3)
C34 C35 H35 126.2
C36 C35 H35 126.2
Fe1 C35 H35 126.2
C32 C36 C35 107.9(5)
C32 C36 Fe1 69.8(3)
C35 C36 Fe1 69.4(3)
C32 C36 H36 126.0
C35 C36 H36 126.0
Fe1 C36 H36 126.0

loop_
_geom_bond_atom_site_label_1
_geom_bond_atom_site_label_2
_geom_bond_distance
Au1 C1 1.981(3)
Au1 Cl1 2.2739(10)
Fe1 C34 2.030(4)
Fe1 C27 2.031(3)
Fe1 C31 2.034(4)
Fe1 C35 2.034(4)
Fe1 C28 2.036(4)
Fe1 C32 2.036(4)
Fe1 C33 2.037(4)
Fe1 C36 2.039(5)
Fe1 C30 2.045(4)
Fe1 C29 2.048(4)
N1 N2 1.329(4)
N1 C2 1.369(4)
N1 C3 1.451(4)
N2 N3 1.330(4)
N3 C1 1.358(4)
N3 C15 1.453(4)
C1 C2 1.388(4)
C2 C27 1.469(5)
C3 C8 1.396(5)
C3 C4 1.398(5)
C4 C5 1.397(6)
C4 C9 1.513(6)
C5 C6 1.373(7)
C5 H5 0.9500
C6 C7 1.370(7)
C6 H6 0.9500
C7 C8 1.393(5)
C7 H7 0.9500
C8 C12 1.505(6)
C9 C11 1.530(6)
C9 C10 1.538(6)
C9 H9 1.0000
C10 H10A 0.9800
C10 H10B 0.9800
C10 H10C 0.9800
C11 H11A 0.9800
C11 H11B 0.9800
C11 H11C 0.9800
C12 C13 1.511(6)
C12 C14 1.537(7)
C12 H12 1.0000
C13 H13A 0.9800
C13 H13B 0.9800
C13 H13C 0.9800
C14 H14A 0.9800
C14 H14B 0.9800
C14 H14C 0.9800
C15 C20 1.389(5)
C15 C16 1.398(5)
C16 C17 1.391(5)
C16 C21 1.510(5)
C17 C18 1.375(6)
C17 H17 0.9500
C18 C19 1.381(6)
C18 H18 0.9500
C19 C20 1.392(5)
C19 H19 0.9500
C20 C24 1.518(5)
C21 C22 1.524(6)
C21 C23 1.537(6)
C21 H21 1.0000
C22 H22A 0.9800
C22 H22B 0.9800
C22 H22C 0.9800
C23 H23A 0.9800
C23 H23B 0.9800
C23 H23C 0.9800
C24 C25 1.525(5)
C24 C26 1.533(6)
C24 H24 1.0000
C25 H25A 0.9800
C25 H25B 0.9800
C25 H25C 0.9800
C26 H26A 0.9800
C26 H26B 0.9800
C26 H26C 0.9800
C27 C28 1.421(5)
C27 C31 1.433(5)
C28 C29 1.419(5)
C28 H28 1.0000
C29 C30 1.413(6)
C29 H29 1.0000
C30 C31 1.415(5)
C30 H30 1.0000
C31 H31 1.0000
C32 C36 1.401(7)
C32 C33 1.406(7)
C32 H32 1.0000
C33 C34 1.420(7)
C33 H33 1.0000
C34 C35 1.400(7)
C34 H34 1.0000
C35 C36 1.424(7)
C35 H35 1.0000
C36 H36 1.0000

loop_
_geom_torsion_atom_site_label_1
_geom_torsion_atom_site_label_2
_geom_torsion_atom_site_label_3
_geom_torsion_atom_site_label_4
_geom_torsion
C2 N1 N2 N3 0.3(3)
C3 N1 N2 N3 -175.1(3)
N1 N2 N3 C1 -0.4(3)
N1 N2 N3 C15 -177.6(3)
N2 N3 C1 C2 0.3(4)
C15 N3 C1 C2 177.3(3)
N2 N3 C1 Au1 -177.7(2)
C15 N3 C1 Au1 -0.7(5)
N2 N1 C2 C1 -0.2(4)
C3 N1 C2 C1 174.6(3)
N2 N1 C2 C27 -178.6(3)
C3 N1 C2 C27 -3.8(5)
N3 C1 C2 N1 -0.1(3)
Au1 C1 C2 N1 177.7(2)
N3 C1 C2 C27 178.2(3)
Au1 C1 C2 C27 -4.0(6)
N2 N1 C3 C8 91.3(4)
C2 N1 C3 C8 -83.2(4)
N2 N1 C3 C4 -88.4(4)
C2 N1 C3 C4 97.1(4)
C8 C3 C4 C5 -0.9(6)
N1 C3 C4 C5 178.9(3)
C8 C3 C4 C9 179.8(4)
N1 C3 C4 C9 -0.5(5)
C3 C4 C5 C6 0.3(6)
C9 C4 C5 C6 179.7(4)
C4 C5 C6 C7 0.6(7)
C5 C6 C7 C8 -1.1(7)
C6 C7 C8 C3 0.5(6)
C6 C7 C8 C12 -176.9(4)
C4 C3 C8 C7 0.5(6)
N1 C3 C8 C7 -179.3(3)
C4 C3 C8 C12 177.8(4)
N1 C3 C8 C12 -1.9(5)
C5 C4 C9 C11 -83.9(5)
C3 C4 C9 C11 95.4(5)
C5 C4 C9 C10 40.0(6)
C3 C4 C9 C10 -140.7(4)
C7 C8 C12 C13 -45.4(6)
C3 C8 C12 C13 137.4(5)
C7 C8 C12 C14 80.0(5)
C3 C8 C12 C14 -97.2(4)
N2 N3 C15 C20 -89.0(4)
C1 N3 C15 C20 94.1(4)
N2 N3 C15 C16 92.0(4)
C1 N3 C15 C16 -84.9(4)
C20 C15 C16 C17 -0.9(6)
N3 C15 C16 C17 178.1(3)
C20 C15 C16 C21 178.2(4)
N3 C15 C16 C21 -2.9(5)
C15 C16 C17 C18 0.5(6)
C21 C16 C17 C18 -178.5(4)
C16 C17 C18 C19 -0.2(7)
C17 C18 C19 C20 0.1(7)
C16 C15 C20 C19 0.8(6)
N3 C15 C20 C19 -178.1(3)
C16 C15 C20 C24 178.9(3)
N3 C15 C20 C24 0.0(5)
C18 C19 C20 C15 -0.4(6)
C18 C19 C20 C24 -178.6(4)
C17 C16 C21 C22 -63.6(5)
C15 C16 C21 C22 117.4(4)
C17 C16 C21 C23 62.1(5)
C15 C16 C21 C23 -116.9(4)
C15 C20 C24 C25 -109.3(4)
C19 C20 C24 C25 68.7(5)
C15 C20 C24 C26 126.0(4)
C19 C20 C24 C26 -56.0(5)
N1 C2 C27 C28 156.0(3)
C1 C2 C27 C28 -22.0(6)
N1 C2 C27 C31 -27.4(5)
C1 C2 C27 C31 154.6(4)
N1 C2 C27 Fe1 -116.9(3)
C1 C2 C27 Fe1 65.2(5)
C31 C27 C28 C29 1.0(4)
C2 C27 C28 C29 178.2(3)
Fe1 C27 C28 C29 60.0(3)
C31 C27 C28 Fe1 -59.0(3)
C2 C27 C28 Fe1 118.2(3)
C27 C28 C29 C30 -0.6(4)
Fe1 C28 C29 C30 58.9(3)
C27 C28 C29 Fe1 -59.5(2)
C28 C29 C30 C31 0.0(5)
Fe1 C29 C30 C31 58.6(3)
C28 C29 C30 Fe1 -58.6(3)
C29 C30 C31 C27 0.6(4)
Fe1 C30 C31 C27 59.6(3)
C29 C30 C31 Fe1 -59.0(3)
C28 C27 C31 C30 -1.0(4)
C2 C27 C31 C30 -178.0(3)
Fe1 C27 C31 C30 -60.2(3)
C28 C27 C31 Fe1 59.1(2)
C2 C27 C31 Fe1 -117.9(4)
C36 C32 C33 C34 0.3(5)
Fe1 C32 C33 C34 -59.3(3)
C36 C32 C33 Fe1 59.5(3)
C32 C33 C34 C35 -0.1(5)
Fe1 C33 C34 C35 -59.6(3)
C32 C33 C34 Fe1 59.5(3)
C33 C34 C35 C36 -0.1(5)
Fe1 C34 C35 C36 -59.6(3)
C33 C34 C35 Fe1 59.5(3)
C33 C32 C36 C35 -0.3(5)
Fe1 C32 C36 C35 59.1(3)
C33 C32 C36 Fe1 -59.4(3)
C34 C35 C36 C32 0.3(5)
Fe1 C35 C36 C32 -59.3(3)
C34 C35 C36 Fe1 59.6(3)
